data_7004073
loop_
_publ_author_name
'Carmona, Daniel'
'Lamata, M. Pilar'
'Viguri, Fernando'
'Rodr\'iguez, Ricardo'
'Lahoz, Fernando J.'
'Dobrinovitch, Isabel T.'
'Oro, Luis A.'

_publ_section_title
;
 Chiral pyridylamino-ruthenium(ii) complexes: synthesis, structure and
 catalytic properties in Diels--Alder reactions
;
_journal_issue 25
_journal_name_full 'Dalton Transactions'
_journal_page_first 3328
_journal_page_last 3338
_journal_paper_doi 10.1039/B802381F
_journal_year 2008
_chemical_absolute_configuration rmad
_chemical_formula_moiety 'C26 H38 Cl N2 Ru, F6 Sb '
_chemical_formula_sum 'C26 H38 Cl F6 N2 Ru Sb'
_chemical_formula_weight 750.85
_chemical_name_systematic
;
?
;
_space_group_IT_number 4
_symmetry_cell_setting monoclinic
_symmetry_space_group_name_Hall 'P 2yb'
_symmetry_space_group_name_H-M 'P 1 21 1'
_atom_sites_solution_hydrogens geom
_atom_sites_solution_primary direct
_atom_sites_solution_secondary difmap
_audit_creation_method SHELXL-97
_cell_angle_alpha 90.00
_cell_angle_beta 116.7890(10)
_cell_angle_gamma 90.00
_cell_formula_units_Z 2
_cell_length_a 11.9604(8)
_cell_length_b 10.8946(7)
_cell_length_c 12.1915(8)
_cell_measurement_reflns_used 1290
_cell_measurement_temperature 150(2)
_cell_measurement_theta_max 21
_cell_measurement_theta_min 5
_cell_volume 1418.10(16)
_computing_cell_refinement 'SAINT+ v. 6.01 (Bruker AXS, 2000)'
_computing_data_collection 'SMART v. 5.611 (Bruker AXS, 2000)'
_computing_data_reduction 'SAINT+ v. 6.01 (Bruker AXS, 2000)'
_computing_molecular_graphics 'XP program, SHELXTL v6.12, Bruker2001'
_computing_publication_material 'XCIF program, SHELXTL v6.12, BrukerAXS'
_computing_structure_refinement 'SHELXL-97 (Sheldrick, 1997)'
_computing_structure_solution 'SHELXS-97 (Sheldrick, 1990)'
_diffrn_ambient_temperature 150(2)
_diffrn_detector_area_resol_mean 8.26
_diffrn_measured_fraction_theta_full 0.994
_diffrn_measured_fraction_theta_max 0.929
_diffrn_measurement_device_type 'Bruker SMART CCD system'
_diffrn_measurement_method '\w rotations with narrow frames'
_diffrn_radiation_monochromator graphite
_diffrn_radiation_source 'fine-focus sealed tube'
_diffrn_radiation_type MoK\a
_diffrn_radiation_wavelength 0.71073
_diffrn_reflns_av_R_equivalents 0.0232
_diffrn_reflns_av_sigmaI/netI 0.0293
_diffrn_reflns_limit_h_max 14
_diffrn_reflns_limit_h_min -13
_diffrn_reflns_limit_k_max 13
_diffrn_reflns_limit_k_min -10
_diffrn_reflns_limit_l_max 14
_diffrn_reflns_limit_l_min -13
_diffrn_reflns_number 6991
_diffrn_reflns_theta_full 25.00
_diffrn_reflns_theta_max 26.50
_diffrn_reflns_theta_min 2.65
_diffrn_standards_decay_% 'no decay'
_exptl_absorpt_coefficient_mu 1.637
_exptl_absorpt_correction_T_max 0.7207
_exptl_absorpt_correction_T_min 0.6439
_exptl_absorpt_correction_type multi-scan
_exptl_absorpt_process_details
;
SADABS: Area-Detector Absorption Correction. (1996) Bruker-AXS
within SAINT+ package, v. 6.01.
;
_exptl_crystal_colour yellow
_exptl_crystal_density_diffrn 1.758
_exptl_crystal_density_method 'not measured'
_exptl_crystal_description 'irregular block'
_exptl_crystal_F_000 748
_exptl_crystal_size_max 0.28
_exptl_crystal_size_mid 0.22
_exptl_crystal_size_min 0.20
_refine_diff_density_max 0.541
_refine_diff_density_min -0.440
_refine_diff_density_rms 0.073
_refine_ls_abs_structure_details 'Flack H D (1983), Acta Cryst. A39, 876-881'
_refine_ls_abs_structure_Flack -0.01(2)
_refine_ls_extinction_coef 0.0010(3)
_refine_ls_extinction_expression Fc^*^=kFc[1+0.001xFc^2^\l^3^/sin(2\q)]^-1/4^
_refine_ls_extinction_method SHELXL
_refine_ls_goodness_of_fit_ref 1.073
_refine_ls_hydrogen_treatment mixed
_refine_ls_matrix_type full
_refine_ls_number_parameters 416
_refine_ls_number_reflns 4478
_refine_ls_number_restraints 1
_refine_ls_restrained_S_all 1.073
_refine_ls_R_factor_all 0.0275
_refine_ls_R_factor_gt 0.0257
_refine_ls_shift/su_max 0.010
_refine_ls_shift/su_mean 0.001
_refine_ls_structure_factor_coef Fsqd
_refine_ls_weighting_details 'calc w=1/[\s^2^(Fo^2^)+(0.0346P)^2^+1.2108P] where P=(Fo^2^+2Fc^2^)/3'
_refine_ls_weighting_scheme calc
_refine_ls_wR_factor_gt 0.0621
_refine_ls_wR_factor_ref 0.0637
_reflns_number_gt 4347
_reflns_number_total 4478
_reflns_threshold_expression >2sigma(I)
_cod_data_source_file B802381F.txt
_cod_data_source_block compound_5a
_cod_original_sg_symbol_H-M P21
_cod_database_code 7004073

loop_
_symmetry_equiv_pos_as_xyz
'x, y, z'
'-x, y+1/2, -z'

loop_
_atom_site_label
_atom_site_type_symbol
_atom_site_fract_x
_atom_site_fract_y
_atom_site_fract_z
_atom_site_U_iso_or_equiv
_atom_site_adp_type
_atom_site_occupancy
_atom_site_symmetry_multiplicity
_atom_site_calc_flag
_atom_site_refinement_flags
_atom_site_disorder_assembly
_atom_site_disorder_group
Ru Ru 0.51825(3) 0.09447(3) 0.21526(3) 0.01850(9) Uani 1 1 d . . .
Cl Cl 0.48034(10) 0.06835(11) 0.00643(9) 0.0293(3) Uani 1 1 d . . .
N1 N 0.3931(3) 0.2411(4) 0.1466(3) 0.0214(8) Uani 1 1 d . . .
N2 N 0.6345(3) 0.2434(4) 0.2106(3) 0.0196(8) Uani 1 1 d . . .
H2N H 0.618(4) 0.247(5) 0.136(4) 0.018(11) Uiso 1 1 d . . .
C1 C 0.4684(4) 0.0648(4) 0.3678(4) 0.0215(9) Uani 1 1 d . . .
C2 C 0.5997(4) 0.0702(4) 0.4146(4) 0.0240(10) Uani 1 1 d . . .
H2 H 0.6442 0.1230 0.4746 0.029 Uiso 1 1 d R . .
C3 C 0.6637(4) -0.0098(5) 0.3682(4) 0.0228(9) Uani 1 1 d . . .
H3 H 0.746(5) 0.002(5) 0.392(5) 0.027 Uiso 1 1 d . . .
C4 C 0.5988(4) -0.0938(5) 0.2731(4) 0.0270(10) Uani 1 1 d . . .
C5 C 0.4653(4) -0.0958(4) 0.2245(4) 0.0258(9) Uani 1 1 d . . .
H5 H 0.421(5) -0.143(6) 0.160(5) 0.031 Uiso 1 1 d . . .
C6 C 0.4018(4) -0.0206(4) 0.2711(4) 0.0222(9) Uani 1 1 d . . .
H6 H 0.310(5) -0.019(5) 0.238(4) 0.027 Uiso 1 1 d . . .
C7 C 0.3983(4) 0.1420(5) 0.4206(4) 0.0237(9) Uani 1 1 d . . .
H7 H 0.312(5) 0.138(5) 0.362(5) 0.024(13) Uiso 1 1 d . . .
C8 C 0.4133(5) 0.0799(5) 0.5398(4) 0.0348(11) Uani 1 1 d . . .
H8A H 0.4999 0.0874 0.6018 0.055(18) Uiso 1 1 d R . .
H8B H 0.3836 0.0015 0.5218 0.06(2) Uiso 1 1 d R . .
H8C H 0.3606 0.1193 0.5713 0.035(14) Uiso 1 1 d R . .
C9 C 0.4403(4) 0.2756(5) 0.4470(4) 0.0286(10) Uani 1 1 d . . .
H9A H 0.5298 0.2801 0.5018 0.037(14) Uiso 1 1 d R . .
H9B H 0.3890 0.3140 0.4796 0.047(17) Uiso 1 1 d R . .
H9C H 0.4248 0.3165 0.3715 0.042(16) Uiso 1 1 d R . .
C10 C 0.6638(5) -0.1744(5) 0.2195(5) 0.0370(12) Uani 1 1 d . . .
H10A H 0.7618 -0.1525 0.2530 0.047(17) Uiso 1 1 d R . .
H10B H 0.6277 -0.1575 0.1303 0.045(17) Uiso 1 1 d R . .
H10C H 0.6549 -0.2559 0.2387 0.048(17) Uiso 1 1 d R . .
C11 C 0.2675(4) 0.2294(5) 0.0843(4) 0.0266(10) Uani 1 1 d . . .
H11 H 0.239(6) 0.142(6) 0.067(6) 0.046(17) Uiso 1 1 d . . .
C12 C 0.1898(4) 0.3303(5) 0.0543(4) 0.0320(11) Uani 1 1 d . . .
H12 H 0.099(6) 0.320(6) 0.017(5) 0.040(16) Uiso 1 1 d . . .
C13 C 0.2414(4) 0.4468(5) 0.0876(4) 0.0315(11) Uani 1 1 d . . .
H13 H 0.1908 0.5114 0.0712 0.029(14) Uiso 1 1 d R . .
C14 C 0.3707(4) 0.4589(5) 0.1457(4) 0.0271(10) Uani 1 1 d . . .
H14 H 0.414(5) 0.531(5) 0.168(4) 0.020(12) Uiso 1 1 d . . .
C15 C 0.4442(4) 0.3536(4) 0.1737(4) 0.0218(9) Uani 1 1 d . . .
C16 C 0.5854(4) 0.3565(4) 0.2403(4) 0.0213(9) Uani 1 1 d . . .
H16A H 0.614(5) 0.428(6) 0.208(5) 0.041(15) Uiso 1 1 d . . .
H16B H 0.619(4) 0.361(5) 0.337(4) 0.022(12) Uiso 1 1 d . . .
C17 C 0.7751(4) 0.2300(4) 0.2797(4) 0.0210(9) Uani 1 1 d . . .
H17 H 0.794(4) 0.216(5) 0.364(5) 0.025 Uiso 1 1 d . . .
C18 C 0.8178(4) 0.1190(5) 0.2264(5) 0.0280(10) Uani 1 1 d . . .
H18A H 0.8544 0.0648 0.2880 0.06(2) Uiso 1 1 d R . .
H18B H 0.7478 0.0840 0.1543 0.018(11) Uiso 1 1 d R . .
C19 C 0.9156(4) 0.1770(5) 0.1931(5) 0.0307(11) Uani 1 1 d . . .
H19 H 0.966(5) 0.115(6) 0.176(5) 0.042(16) Uiso 1 1 d . . .
C20 C 0.8451(5) 0.2589(6) 0.0807(4) 0.0347(11) Uani 1 1 d . . .
H20A H 0.887(6) 0.275(8) 0.035(6) 0.07(2) Uiso 1 1 d . . .
H20B H 0.767(5) 0.220(5) 0.013(5) 0.035(14) Uiso 1 1 d . . .
C21 C 0.8084(5) 0.3729(5) 0.1350(5) 0.0306(11) Uani 1 1 d . . .
H21A H 0.722(5) 0.381(5) 0.097(4) 0.021(12) Uiso 1 1 d . . .
H21B H 0.847(5) 0.445(6) 0.125(5) 0.029(14) Uiso 1 1 d . . .
C22 C 0.8563(4) 0.3394(5) 0.2713(4) 0.0258(10) Uani 1 1 d . . .
C23 C 0.9811(4) 0.2698(5) 0.2990(4) 0.0291(10) Uani 1 1 d . . .
C24 C 0.8731(5) 0.4476(5) 0.3561(5) 0.0341(12) Uani 1 1 d . . .
H24A H 0.8807 0.4174 0.4345 0.11(3) Uiso 1 1 d R . .
H24B H 0.8001 0.5005 0.3271 0.07(2) Uiso 1 1 d R . .
H24C H 0.9443 0.4974 0.3660 0.030(14) Uiso 1 1 d R . .
C25 C 1.0784(4) 0.3486(5) 0.2819(5) 0.0350(12) Uani 1 1 d . . .
H25A H 1.1420 0.2992 0.2764 0.039(16) Uiso 1 1 d R . .
H25B H 1.1211 0.4051 0.3528 0.050(18) Uiso 1 1 d R . .
H25C H 1.0443 0.3997 0.2045 0.051(18) Uiso 1 1 d R . .
C26 C 1.0456(5) 0.2122(6) 0.4257(5) 0.0391(13) Uani 1 1 d . . .
H26A H 0.9914 0.1661 0.4487 0.044(17) Uiso 1 1 d R . .
H26B H 1.1029 0.1558 0.4287 0.052(19) Uiso 1 1 d R . .
H26C H 1.0918 0.2677 0.4920 0.07(2) Uiso 1 1 d R . .
Sb Sb 0.88558(3) 0.26075(3) 0.72125(3) 0.02876(10) Uani 1 1 d . . .
F1 F 1.0266(3) 0.3291(4) 0.7185(4) 0.0625(11) Uani 1 1 d . . .
F2 F 0.7424(3) 0.1940(4) 0.7236(3) 0.0563(10) Uani 1 1 d . . .
F3 F 0.7800(4) 0.3607(4) 0.5919(3) 0.0605(11) Uani 1 1 d . . .
F4 F 0.9847(4) 0.1558(4) 0.8495(3) 0.0585(10) Uani 1 1 d . . .
F5 F 0.8756(3) 0.1445(3) 0.6039(3) 0.0487(9) Uani 1 1 d . . .
F6 F 0.8927(3) 0.3813(3) 0.8350(3) 0.0435(8) Uani 1 1 d . . .

loop_
_atom_site_aniso_label
_atom_site_aniso_U_11
_atom_site_aniso_U_22
_atom_site_aniso_U_33
_atom_site_aniso_U_23
_atom_site_aniso_U_13
_atom_site_aniso_U_12
Ru 0.01942(15) 0.01762(18) 0.01947(15) -0.00256(14) 0.00965(12) -0.00261(15)
Cl 0.0339(5) 0.0331(7) 0.0229(5) -0.0080(4) 0.0147(4) -0.0065(5)
N1 0.0206(16) 0.025(2) 0.0182(15) -0.0003(15) 0.0085(13) -0.0006(16)
N2 0.0204(16) 0.021(2) 0.0191(17) 0.0019(15) 0.0105(14) 0.0013(16)
C1 0.027(2) 0.019(3) 0.0219(19) 0.0029(16) 0.0135(17) -0.0017(17)
C2 0.029(2) 0.022(3) 0.0193(19) 0.0031(17) 0.0091(17) -0.0015(19)
C3 0.025(2) 0.020(2) 0.024(2) 0.0031(17) 0.0111(18) 0.0002(18)
C4 0.032(2) 0.020(3) 0.034(2) -0.0007(19) 0.019(2) -0.0014(19)
C5 0.033(2) 0.015(2) 0.032(2) -0.0055(19) 0.018(2) -0.0078(19)
C6 0.025(2) 0.018(2) 0.027(2) 0.0021(18) 0.0155(18) -0.0062(18)
C7 0.026(2) 0.024(2) 0.025(2) -0.0008(18) 0.0147(19) 0.0004(18)
C8 0.049(3) 0.027(3) 0.041(3) 0.002(2) 0.031(2) 0.001(3)
C9 0.041(2) 0.021(3) 0.032(2) -0.001(2) 0.024(2) 0.000(2)
C10 0.049(3) 0.025(3) 0.043(3) -0.003(2) 0.026(3) 0.004(2)
C11 0.020(2) 0.035(3) 0.023(2) -0.0040(19) 0.0081(17) 0.0004(19)
C12 0.025(2) 0.044(3) 0.029(2) 0.002(2) 0.013(2) 0.002(2)
C13 0.030(2) 0.036(3) 0.031(2) 0.009(2) 0.017(2) 0.013(2)
C14 0.028(2) 0.028(3) 0.026(2) 0.009(2) 0.0134(19) 0.006(2)
C15 0.025(2) 0.024(3) 0.020(2) 0.0046(17) 0.0132(17) 0.0018(18)
C16 0.021(2) 0.017(2) 0.025(2) 0.0032(18) 0.0105(17) 0.0018(18)
C17 0.0207(19) 0.020(3) 0.022(2) 0.0030(17) 0.0102(16) 0.0011(17)
C18 0.023(2) 0.021(3) 0.043(3) -0.002(2) 0.018(2) 0.0000(18)
C19 0.029(2) 0.031(3) 0.037(3) 0.000(2) 0.019(2) 0.005(2)
C20 0.036(2) 0.040(3) 0.034(2) -0.002(3) 0.020(2) 0.003(3)
C21 0.031(3) 0.028(3) 0.037(3) 0.007(2) 0.019(2) 0.005(2)
C22 0.022(2) 0.025(3) 0.033(2) -0.0005(19) 0.0147(19) -0.0024(19)
C23 0.024(2) 0.033(3) 0.034(2) -0.003(2) 0.0163(18) -0.003(2)
C24 0.033(2) 0.029(3) 0.046(3) -0.017(2) 0.023(2) -0.011(2)
C25 0.023(2) 0.034(3) 0.053(3) 0.005(2) 0.021(2) 0.002(2)
C26 0.031(2) 0.045(4) 0.039(3) 0.010(2) 0.014(2) 0.005(2)
Sb 0.02154(14) 0.03127(19) 0.02938(16) -0.00095(14) 0.00786(12) 0.00291(14)
F1 0.048(2) 0.070(3) 0.085(3) -0.021(2) 0.044(2) -0.0190(19)
F2 0.0398(18) 0.073(3) 0.058(2) -0.0071(19) 0.0229(16) -0.0206(18)
F3 0.062(2) 0.071(3) 0.0431(19) 0.0233(18) 0.0184(17) 0.028(2)
F4 0.063(2) 0.039(2) 0.0419(19) 0.0042(16) -0.0036(17) 0.0130(18)
F5 0.0406(17) 0.054(2) 0.0433(18) -0.0186(16) 0.0120(14) 0.0035(15)
F6 0.0390(16) 0.039(2) 0.0446(17) -0.0111(14) 0.0122(14) 0.0069(14)

loop_
_atom_type_symbol
_atom_type_description
_atom_type_scat_dispersion_real
_atom_type_scat_dispersion_imag
_atom_type_scat_source
C C 0.0033 0.0016 'International Tables Vol C Tables 4.2.6.8 and 6.1.1.4'
H H 0.0000 0.0000 'International Tables Vol C Tables 4.2.6.8 and 6.1.1.4'
N N 0.0061 0.0033 'International Tables Vol C Tables 4.2.6.8 and 6.1.1.4'
F F 0.0171 0.0103 'International Tables Vol C Tables 4.2.6.8 and 6.1.1.4'
Cl Cl 0.1484 0.1585 'International Tables Vol C Tables 4.2.6.8 and 6.1.1.4'
Ru Ru -1.2594 0.8363 'International Tables Vol C Tables 4.2.6.8 and 6.1.1.4'
Sb Sb -0.5866 1.5461 'International Tables Vol C Tables 4.2.6.8 and 6.1.1.4'

loop_
_geom_angle_atom_site_label_1
_geom_angle_atom_site_label_2
_geom_angle_atom_site_label_3
_geom_angle
_geom_angle_site_symmetry_1
_geom_angle_site_symmetry_3
_geom_angle_publ_flag
N1 Ru N2 76.57(14) . . ?
N1 Ru C5 125.03(16) . . ?
N2 Ru C5 157.16(15) . . ?
N1 Ru C2 114.67(15) . . ?
N2 Ru C2 98.67(15) . . ?
C5 Ru C2 79.75(18) . . ?
N1 Ru C6 96.92(16) . . ?
N2 Ru C6 160.80(15) . . ?
C5 Ru C6 37.24(17) . . ?
C2 Ru C6 67.29(16) . . ?
N1 Ru C3 151.89(15) . . ?
N2 Ru C3 97.90(15) . . ?
C5 Ru C3 66.71(18) . . ?
C2 Ru C3 38.08(17) . . ?
C6 Ru C3 79.24(17) . . ?
N1 Ru C1 91.86(15) . . ?
N2 Ru C1 123.52(15) . . ?
C5 Ru C1 67.95(16) . . ?
C2 Ru C1 37.31(16) . . ?
C6 Ru C1 37.77(16) . . ?
C3 Ru C1 67.93(16) . . ?
N1 Ru C4 162.75(15) . . ?
N2 Ru C4 120.45(15) . . ?
C5 Ru C4 37.73(17) . . ?
C2 Ru C4 68.08(17) . . ?
C6 Ru C4 67.87(17) . . ?
C3 Ru C4 36.81(17) . . ?
C1 Ru C4 80.96(16) . . ?
N1 Ru Cl 84.64(9) . . ?
N2 Ru Cl 82.93(10) . . ?
C5 Ru Cl 91.26(13) . . ?
C2 Ru Cl 160.54(13) . . ?
C6 Ru Cl 114.78(12) . . ?
C3 Ru Cl 122.46(12) . . ?
C1 Ru Cl 151.78(12) . . ?
C4 Ru Cl 94.26(12) . . ?
C15 N1 C11 119.5(4) . . ?
C15 N1 Ru 115.8(3) . . ?
C11 N1 Ru 124.6(3) . . ?
C16 N2 C17 114.1(3) . . ?
C16 N2 Ru 106.8(2) . . ?
C17 N2 Ru 118.8(3) . . ?
C16 N2 H2N 107(4) . . ?
C17 N2 H2N 106(3) . . ?
Ru N2 H2N 103(3) . . ?
C2 C1 C6 117.8(4) . . ?
C2 C1 C7 122.1(4) . . ?
C6 C1 C7 120.0(4) . . ?
C2 C1 Ru 70.2(2) . . ?
C6 C1 Ru 70.4(2) . . ?
C7 C1 Ru 133.1(3) . . ?
C1 C2 C3 120.7(4) . . ?
C1 C2 Ru 72.4(2) . . ?
C3 C2 Ru 71.6(2) . . ?
C1 C2 H2 120.1 . . ?
C3 C2 H2 119.1 . . ?
Ru C2 H2 129.3 . . ?
C4 C3 C2 121.8(4) . . ?
C4 C3 Ru 72.9(3) . . ?
C2 C3 Ru 70.3(2) . . ?
C4 C3 H3 118(3) . . ?
C2 C3 H3 119(4) . . ?
Ru C3 H3 122(4) . . ?
C3 C4 C5 116.7(4) . . ?
C3 C4 C10 122.5(4) . . ?
C5 C4 C10 120.7(4) . . ?
C3 C4 Ru 70.3(3) . . ?
C5 C4 Ru 69.0(3) . . ?
C10 C4 Ru 129.1(4) . . ?
C6 C5 C4 122.1(4) . . ?
C6 C5 Ru 71.9(3) . . ?
C4 C5 Ru 73.3(3) . . ?
C6 C5 H5 119(3) . . ?
C4 C5 H5 119(3) . . ?
Ru C5 H5 125(4) . . ?
C5 C6 C1 120.9(4) . . ?
C5 C6 Ru 70.9(3) . . ?
C1 C6 Ru 71.9(2) . . ?
C5 C6 H6 124(3) . . ?
C1 C6 H6 116(3) . . ?
Ru C6 H6 128(3) . . ?
C1 C7 C9 115.1(4) . . ?
C1 C7 C8 107.7(4) . . ?
C9 C7 C8 109.5(4) . . ?
C1 C7 H7 106(3) . . ?
C9 C7 H7 110(3) . . ?
C8 C7 H7 108(3) . . ?
C7 C8 H8A 109.1 . . ?
C7 C8 H8B 108.5 . . ?
H8A C8 H8B 115.3 . . ?
C7 C8 H8C 111.0 . . ?
H8A C8 H8C 108.0 . . ?
H8B C8 H8C 104.8 . . ?
C7 C9 H9A 110.4 . . ?
C7 C9 H9B 106.9 . . ?
H9A C9 H9B 113.6 . . ?
C7 C9 H9C 109.7 . . ?
H9A C9 H9C 108.2 . . ?
H9B C9 H9C 108.0 . . ?
C4 C10 H10A 113.1 . . ?
C4 C10 H10B 108.3 . . ?
H10A C10 H10B 103.7 . . ?
C4 C10 H10C 107.8 . . ?
H10A C10 H10C 110.0 . . ?
H10B C10 H10C 114.1 . . ?
N1 C11 C12 121.4(5) . . ?
N1 C11 H11 113(4) . . ?
C12 C11 H11 125(4) . . ?
C11 C12 C13 119.6(4) . . ?
C11 C12 H12 120(4) . . ?
C13 C12 H12 120(4) . . ?
C14 C13 C12 118.8(5) . . ?
C14 C13 H13 121.8 . . ?
C12 C13 H13 119.3 . . ?
C13 C14 C15 118.9(5) . . ?
C13 C14 H14 126(3) . . ?
C15 C14 H14 115(3) . . ?
N1 C15 C14 121.7(4) . . ?
N1 C15 C16 115.2(4) . . ?
C14 C15 C16 123.1(4) . . ?
N2 C16 C15 108.8(4) . . ?
N2 C16 H16A 108(4) . . ?
C15 C16 H16A 108(3) . . ?
N2 C16 H16B 108(3) . . ?
C15 C16 H16B 112(3) . . ?
H16A C16 H16B 112(4) . . ?
N2 C17 C18 109.5(4) . . ?
N2 C17 C22 117.2(4) . . ?
C18 C17 C22 103.4(3) . . ?
N2 C17 H17 106(3) . . ?
C18 C17 H17 111(3) . . ?
C22 C17 H17 110(3) . . ?
C19 C18 C17 102.8(4) . . ?
C19 C18 H18A 110.4 . . ?
C17 C18 H18A 106.7 . . ?
C19 C18 H18B 111.7 . . ?
C17 C18 H18B 111.6 . . ?
H18A C18 H18B 113.1 . . ?
C20 C19 C18 107.3(4) . . ?
C20 C19 C23 103.5(5) . . ?
C18 C19 C23 102.0(4) . . ?
C20 C19 H19 111(3) . . ?
C18 C19 H19 113(4) . . ?
C23 C19 H19 119(3) . . ?
C19 C20 C21 103.4(4) . . ?
C19 C20 H20A 115(5) . . ?
C21 C20 H20A 116(6) . . ?
C19 C20 H20B 115(3) . . ?
C21 C20 H20B 110(3) . . ?
H20A C20 H20B 98(5) . . ?
C22 C21 C20 103.3(4) . . ?
C22 C21 H21A 110(3) . . ?
C20 C21 H21A 109(3) . . ?
C22 C21 H21B 112(3) . . ?
C20 C21 H21B 111(3) . . ?
H21A C21 H21B 111(5) . . ?
C24 C22 C21 114.9(5) . . ?
C24 C22 C23 114.0(4) . . ?
C21 C22 C23 101.7(4) . . ?
C24 C22 C17 116.1(4) . . ?
C21 C22 C17 108.1(4) . . ?
C23 C22 C17 100.1(4) . . ?
C26 C23 C25 107.5(4) . . ?
C26 C23 C19 114.4(5) . . ?
C25 C23 C19 112.5(4) . . ?
C26 C23 C22 114.7(4) . . ?
C25 C23 C22 114.0(5) . . ?
C19 C23 C22 93.5(3) . . ?
C22 C24 H24A 109.2 . . ?
C22 C24 H24B 113.0 . . ?
H24A C24 H24B 103.2 . . ?
C22 C24 H24C 111.0 . . ?
H24A C24 H24C 112.2 . . ?
H24B C24 H24C 108.0 . . ?
C23 C25 H25A 111.7 . . ?
C23 C25 H25B 110.7 . . ?
H25A C25 H25B 107.2 . . ?
C23 C25 H25C 115.1 . . ?
H25A C25 H25C 104.0 . . ?
H25B C25 H25C 107.7 . . ?
C23 C26 H26A 114.5 . . ?
C23 C26 H26B 110.4 . . ?
H26A C26 H26B 103.4 . . ?
C23 C26 H26C 115.6 . . ?
H26A C26 H26C 107.1 . . ?
H26B C26 H26C 104.8 . . ?
F1 Sb F3 91.4(2) . . ?
F1 Sb F4 91.2(2) . . ?
F3 Sb F4 177.2(2) . . ?
F1 Sb F2 179.2(2) . . ?
F3 Sb F2 87.94(18) . . ?
F4 Sb F2 89.40(19) . . ?
F1 Sb F5 90.16(17) . . ?
F3 Sb F5 87.89(17) . . ?
F4 Sb F5 91.34(17) . . ?
F2 Sb F5 90.32(17) . . ?
F1 Sb F6 89.62(16) . . ?
F3 Sb F6 90.23(17) . . ?
F4 Sb F6 90.55(16) . . ?
F2 Sb F6 89.88(16) . . ?
F5 Sb F6 178.10(17) . . ?

loop_
_geom_bond_atom_site_label_1
_geom_bond_atom_site_label_2
_geom_bond_distance
_geom_bond_site_symmetry_2
_geom_bond_publ_flag
Ru N1 2.089(4) . ?
Ru N2 2.154(4) . ?
Ru C5 2.185(5) . ?
Ru C2 2.189(4) . ?
Ru C6 2.198(4) . ?
Ru C3 2.207(4) . ?
Ru C1 2.218(4) . ?
Ru C4 2.241(5) . ?
Ru Cl 2.3934(10) . ?
N1 C15 1.343(6) . ?
N1 C11 1.350(5) . ?
N2 C16 1.478(6) . ?
N2 C17 1.510(5) . ?
N2 H2N 0.84(5) . ?
C1 C2 1.410(6) . ?
C1 C6 1.430(6) . ?
C1 C7 1.520(6) . ?
C2 C3 1.434(6) . ?
C2 H2 0.8935 . ?
C3 C4 1.404(7) . ?
C3 H3 0.90(5) . ?
C4 C5 1.432(6) . ?
C4 C10 1.503(7) . ?
C5 C6 1.400(7) . ?
C5 H5 0.89(6) . ?
C6 H6 0.99(5) . ?
C7 C9 1.526(7) . ?
C7 C8 1.537(6) . ?
C7 H7 0.96(5) . ?
C8 H8A 0.9720 . ?
C8 H8B 0.9135 . ?
C8 H8C 0.9733 . ?
C9 H9A 0.9744 . ?
C9 H9B 0.9652 . ?
C9 H9C 0.9622 . ?
C10 H10A 1.0798 . ?
C10 H10B 0.9899 . ?
C10 H10C 0.9372 . ?
C11 C12 1.378(7) . ?
C11 H11 1.00(7) . ?
C12 C13 1.389(8) . ?
C12 H12 0.97(6) . ?
C13 C14 1.387(7) . ?
C13 H13 0.8904 . ?
C14 C15 1.391(7) . ?
C14 H14 0.91(6) . ?
C15 C16 1.509(6) . ?
C16 H16A 0.99(6) . ?
C16 H16B 1.06(5) . ?
C17 C18 1.563(6) . ?
C17 C22 1.570(6) . ?
C17 H17 0.96(5) . ?
C18 C19 1.536(7) . ?
C18 H18A 0.8993 . ?
C18 H18B 0.9775 . ?
C19 C20 1.531(7) . ?
C19 C23 1.546(7) . ?
C19 H19 0.99(6) . ?
C20 C21 1.560(8) . ?
C20 H20A 0.92(7) . ?
C20 H20B 1.02(6) . ?
C21 C22 1.538(7) . ?
C21 H21A 0.92(5) . ?
C21 H21B 0.95(6) . ?
C22 C24 1.521(7) . ?
C22 C23 1.569(6) . ?
C23 C26 1.517(7) . ?
C23 C25 1.534(7) . ?
C24 H24A 0.9756 . ?
C24 H24B 0.9703 . ?
C24 H24C 0.9703 . ?
C25 H25A 0.9581 . ?
C25 H25B 0.9948 . ?
C25 H25C 1.0109 . ?
C26 H26A 0.9570 . ?
C26 H26B 0.9092 . ?
C26 H26C 0.9588 . ?
Sb F1 1.857(3) . ?
Sb F3 1.863(3) . ?
Sb F4 1.868(3) . ?
Sb F2 1.873(3) . ?
Sb F5 1.874(3) . ?
Sb F6 1.884(3) . ?
